data_7062930
loop_
_publ_author_name
'Korotina, Anna V.'
'Tolshchina, Svetlana G.'
'Gazizov, Denis A.'
'Steparuk, Alexander S.'
'Kim, Grigory A.'
'Demina, Nadezhda S.'
'Ganebnykh, Ilya N.'
'Slepukhin, Pavel A.'
'Aleksandrov, Alexey E.'
'Tameev, Alexey R.'
'Rusinov, Gennady L.'

_publ_section_title
;
 Novel helix-shape
 bis[1,2,4]triazolo[4,3-b:3&#x2032;,4&#x2032;-f][1,2,4,5]tetrazines:
 synthesis, optical and charge-transfer properties
;
_journal_issue 5
_journal_name_full 'New Journal of Chemistry'
_journal_page_first 1983
_journal_page_last 1991
_journal_paper_doi 10.1039/D3NJ05306G
_journal_volume 48
_journal_year 2024
_chemical_formula_moiety '3(C16 H10 N8), 0.5(C4 H6 N2)'
_chemical_formula_sum 'C50 H33 N25'
_chemical_formula_weight 984.01
_space_group_crystal_system orthorhombic
_space_group_IT_number 18
_space_group_name_Hall 'P 2 2ab'
_space_group_name_H-M_alt 'P 21 21 2'
_atom_sites_solution_hydrogens mixed
_atom_sites_solution_primary dual
_audit_creation_date 2023-12-02
_audit_creation_method
;
Olex2 1.5
(compiled 2023.08.24 svn.re1ec1418 for OlexSys, GUI svn.r6817)
;
_audit_update_record
;
2023-12-08 deposited with the CCDC.	2023-12-27 downloaded from the CCDC.
;
_cell_angle_alpha 90
_cell_angle_beta 90
_cell_angle_gamma 90
_cell_formula_units_Z 2
_cell_length_a 21.273(4)
_cell_length_b 7.2489(12)
_cell_length_c 15.064(3)
_cell_measurement_reflns_used 1117
_cell_measurement_temperature 295(2)
_cell_measurement_theta_max 26.39
_cell_measurement_theta_min 2.70
_cell_volume 2323.0(7)
_computing_molecular_graphics 'Olex2 1.5 (Dolomanov et al., 2009)'
_computing_publication_material 'Olex2 1.5 (Dolomanov et al., 2009)'
_computing_structure_refinement 'SHELXL 2018/3 (Sheldrick, 2015)'
_computing_structure_solution 'SHELXT 2018/2 (Sheldrick, 2018)'
_diffrn_ambient_temperature 295(2)
_diffrn_measured_fraction_theta_full 0.986
_diffrn_measured_fraction_theta_max 0.982
_diffrn_measurement_device_type 'Xcalibur 3'
_diffrn_measurement_method 'phi and omega scans'
_diffrn_radiation_monochromator graphite
_diffrn_radiation_type MoK\a
_diffrn_radiation_wavelength 0.71073
_diffrn_reflns_av_R_equivalents 0.0471
_diffrn_reflns_av_unetI/netI 0.1873
_diffrn_reflns_Laue_measured_fraction_full 0.986
_diffrn_reflns_Laue_measured_fraction_max 0.982
_diffrn_reflns_limit_h_max 23
_diffrn_reflns_limit_h_min -26
_diffrn_reflns_limit_k_max 9
_diffrn_reflns_limit_k_min -7
_diffrn_reflns_limit_l_max 18
_diffrn_reflns_limit_l_min -9
_diffrn_reflns_number 6837
_diffrn_reflns_point_group_measured_fraction_full 0.977
_diffrn_reflns_point_group_measured_fraction_max 0.965
_diffrn_reflns_theta_full 25.242
_diffrn_reflns_theta_max 26.394
_diffrn_reflns_theta_min 2.704
_exptl_absorpt_coefficient_mu 0.093
_exptl_absorpt_correction_type none
_exptl_crystal_colour yellow
_exptl_crystal_colour_primary yellow
_exptl_crystal_density_diffrn 1.407
_exptl_crystal_description needle
_exptl_crystal_F_000 1016
_exptl_crystal_size_max 0.51
_exptl_crystal_size_mid 0.26
_exptl_crystal_size_min 0.05
_refine_diff_density_max 0.146
_refine_diff_density_min -0.160
_refine_diff_density_rms 0.033
_refine_ls_abs_structure_details
;
 Flack x determined using 497 quotients [(I+)-(I-)]/[(I+)+(I-)]
 (Parsons, Flack and Wagner, Acta Cryst. B69 (2013) 249-259).
;
_refine_ls_abs_structure_Flack -0.5(10)
_refine_ls_extinction_method none
_refine_ls_goodness_of_fit_ref 0.717
_refine_ls_hydrogen_treatment constr
_refine_ls_matrix_type full
_refine_ls_number_parameters 340
_refine_ls_number_reflns 4592
_refine_ls_number_restraints 18
_refine_ls_restrained_S_all 0.745
_refine_ls_R_factor_all 0.1546
_refine_ls_R_factor_gt 0.0407
_refine_ls_shift/su_max 0.000
_refine_ls_shift/su_mean 0.000
_refine_ls_structure_factor_coef Fsqd
_refine_ls_weighting_details 'w=1/[\s^2^(Fo^2^)+(0.0133P)^2^] where P=(Fo^2^+2Fc^2^)/3'
_refine_ls_weighting_scheme calc
_refine_ls_wR_factor_gt 0.0456
_refine_ls_wR_factor_ref 0.0579
_reflns_Friedel_coverage 0.713
_reflns_Friedel_fraction_full 0.964
_reflns_Friedel_fraction_max 0.941
_reflns_number_gt 1720
_reflns_number_total 4592
_reflns_threshold_expression 'I > 2\s(I)'
_cod_data_source_file d3nj05306g2.cif
_cod_data_source_block dc1
_cod_depositor_comments 'Adding full bibliography for 7062930--7062931.cif.'
_cod_original_cell_volume 2322.9(7)
_cod_database_code 7062930
_shelx_shelxl_version_number 2018/3
_shelx_space_group_comment
;
The symmetry employed for this shelxl refinement is uniquely defined
by the following loop, which should always be used as a source of
symmetry information in preference to the above space-group names.
They are only intended as comments.
;
_shelx_estimated_absorpt_t_max 0.995
_shelx_estimated_absorpt_t_min 0.954
_olex2_refinement_description
;
1. Fixed Uiso
 At 1.2 times of:
  All C(H) groups
 At 1.5 times of:
  All C(H,H,H) groups
2. Uiso/Uaniso restraints and constraints
Uanis(C2S) \\sim Ueq, Uanis(C1S) \\sim Ueq, Uanis(N1S) \\sim Ueq: with sigma of
0.01 and sigma for terminal atoms of 0.02
3. Others
 Fixed Sof: H2SA(0.5) H2SB(0.5) H2SC(0.5)
4.a Riding coordinates:
 C2S(H2SA,H2SB,H2SC)
4.b Aromatic/amide H refined with riding coordinates:
 C8A(H8A), C12(H12), C8(H8), C4A(H4A), C16(H16), C15(H15), C13(H13), C14(H14),
 C4(H4), C7A(H7A), C7(H7), C5A(H5A), C6A(H6A), C6(H6), C5(H5)
;
_olex2_submission_special_instructions 'No special instructions were received'

loop_
_space_group_symop_operation_xyz
'x, y, z'
'-x, -y, z'
'-x+1/2, y+1/2, -z'
'x+1/2, -y+1/2, -z'

loop_
_atom_site_label
_atom_site_type_symbol
_atom_site_fract_x
_atom_site_fract_y
_atom_site_fract_z
_atom_site_U_iso_or_equiv
_atom_site_adp_type
_atom_site_occupancy
_atom_site_site_symmetry_order
_atom_site_calc_flag
_atom_site_refinement_flags_posn
_atom_site_refinement_flags_adp
_atom_site_refinement_flags_occupancy
_atom_site_disorder_assembly
_atom_site_disorder_group
N3A N 0.52802(16) 0.9538(4) 0.3433(2) 0.0366(10) Uani 1 1 d . . . . .
N7 N 0.34233(19) 0.5485(5) 0.3921(2) 0.0365(10) Uani 1 1 d . . . . .
N3 N 0.29397(19) 0.4575(5) 0.4332(2) 0.0369(10) Uani 1 1 d . . . . .
N6 N 0.4130(2) 0.6769(5) 0.3100(2) 0.0511(12) Uani 1 1 d . . . . .
N5 N 0.43866(19) 0.6541(5) 0.3925(2) 0.0548(11) Uani 1 1 d . . . . .
N2 N 0.20988(19) 0.3365(5) 0.4884(2) 0.0518(12) Uani 1 1 d . . . . .
N8 N 0.4016(2) 0.5337(5) 0.5304(2) 0.0556(13) Uani 1 1 d . . . . .
N1A N 0.6097(2) 0.8477(5) 0.4144(3) 0.0573(12) Uani 1 1 d . . . . .
N4 N 0.3551(2) 0.4615(5) 0.5709(2) 0.0586(12) Uani 1 1 d . . . . .
N4A N 0.52713(17) 0.9631(5) 0.50554(19) 0.0581(13) Uani 1 1 d . . . . .
N2A N 0.6180(2) 0.8256(5) 0.3254(3) 0.0551(12) Uani 1 1 d . . . . .
C10 C 0.3548(3) 0.6148(6) 0.3091(3) 0.0410(13) Uani 1 1 d . . . . .
N1 N 0.2512(2) 0.3547(5) 0.5569(2) 0.0572(13) Uani 1 1 d . . . . .
C2 C 0.2352(2) 0.3983(6) 0.4128(3) 0.0435(13) Uani 1 1 d . . . . .
C1A C 0.5547(3) 0.9253(6) 0.4251(3) 0.0469(13) Uani 1 1 d . . . . .
C3A C 0.5645(2) 0.8738(6) 0.1882(3) 0.0414(13) Uani 1 1 d . . . . .
C11 C 0.3169(2) 0.6303(6) 0.2298(3) 0.0368(12) Uani 1 1 d . . . . .
C2A C 0.5693(2) 0.8881(6) 0.2822(3) 0.0408(13) Uani 1 1 d . . . . .
C3 C 0.2032(2) 0.3825(6) 0.3282(3) 0.0405(13) Uani 1 1 d . . . . .
C8A C 0.5171(2) 0.7776(5) 0.1494(3) 0.0481(13) Uani 1 1 d . . . . .
H8A H 0.484725 0.729932 0.183990 0.058 Uiso 1 1 calc R U . . .
C1 C 0.3017(3) 0.4266(6) 0.5237(3) 0.0438(13) Uani 1 1 d . . . . .
C9 C 0.3953(3) 0.5767(6) 0.4404(3) 0.0458(13) Uani 1 1 d . . . . .
C12 C 0.2615(2) 0.7269(6) 0.2295(3) 0.0463(13) Uani 1 1 d . . . . .
H12 H 0.244499 0.770977 0.282278 0.056 Uiso 1 1 calc R U . . .
C8 C 0.2292(2) 0.2872(6) 0.2600(3) 0.0475(14) Uani 1 1 d . . . . .
H8 H 0.269603 0.239182 0.264602 0.057 Uiso 1 1 calc R U . . .
C4A C 0.6131(2) 0.9428(6) 0.1389(3) 0.0538(14) Uani 1 1 d . . . . .
H4A H 0.645908 1.005260 0.166447 0.065 Uiso 1 1 calc R U . . .
C16 C 0.3429(2) 0.5659(6) 0.1529(3) 0.0514(14) Uani 1 1 d . . . . .
H16 H 0.380735 0.501496 0.154142 0.062 Uiso 1 1 calc R U . . .
C15 C 0.3126(3) 0.5976(7) 0.0737(3) 0.0614(16) Uani 1 1 d . . . . .
H15 H 0.329562 0.553324 0.020963 0.074 Uiso 1 1 calc R U . . .
C13 C 0.2314(2) 0.7578(6) 0.1508(3) 0.0608(15) Uani 1 1 d . . . . .
H13 H 0.193501 0.821476 0.149830 0.073 Uiso 1 1 calc R U . . .
C14 C 0.2574(3) 0.6947(6) 0.0728(3) 0.0663(17) Uani 1 1 d . . . . .
H14 H 0.237257 0.718006 0.019173 0.080 Uiso 1 1 calc R U . . .
C4 C 0.1439(3) 0.4522(7) 0.3212(3) 0.0671(16) Uani 1 1 d . . . . .
H4 H 0.126628 0.517055 0.368499 0.081 Uiso 1 1 calc R U . . .
C7A C 0.5170(3) 0.7503(6) 0.0586(3) 0.0645(16) Uani 1 1 d . . . . .
H7A H 0.484806 0.683603 0.031838 0.077 Uiso 1 1 calc R U . . .
C7 C 0.1948(3) 0.2632(7) 0.1845(3) 0.0720(18) Uani 1 1 d . . . . .
H7 H 0.212144 0.198406 0.137192 0.086 Uiso 1 1 calc R U . . .
C5A C 0.6130(3) 0.9189(7) 0.0480(3) 0.0699(18) Uani 1 1 d . . . . .
H5A H 0.645357 0.967538 0.013789 0.084 Uiso 1 1 calc R U . . .
C6A C 0.5649(3) 0.8230(7) 0.0083(3) 0.0702(18) Uani 1 1 d . . . . .
H6A H 0.564750 0.807187 -0.052916 0.084 Uiso 1 1 calc R U . . .
C6 C 0.1364(4) 0.3318(9) 0.1774(4) 0.093(2) Uani 1 1 d . . . . .
H6 H 0.113824 0.313520 0.125273 0.112 Uiso 1 1 calc R U . . .
C5 C 0.1096(3) 0.4280(9) 0.2457(4) 0.097(2) Uani 1 1 d . . . . .
H5 H 0.069097 0.475561 0.240814 0.116 Uiso 1 1 calc R U . . .
C2S C 0.500000 0.500000 0.6956(4) 0.215(6) Uani 1 2 d S TU P . .
H2SA H 0.504450 0.624170 0.674397 0.323 Uiso 0.5 1 d R U P A -1
H2SB H 0.461130 0.449230 0.674397 0.323 Uiso 0.5 1 d R U P A -1
H2SC H 0.534420 0.426600 0.674397 0.323 Uiso 0.5 1 d R U P A -1
N1S N 0.500000 0.500000 0.8544(5) 0.230(6) Uani 1 2 d S TU P . .
C1S C 0.500000 0.500000 0.7843(6) 0.150(5) Uani 1 2 d S TU P . .

loop_
_atom_site_aniso_label
_atom_site_aniso_U_11
_atom_site_aniso_U_22
_atom_site_aniso_U_33
_atom_site_aniso_U_23
_atom_site_aniso_U_13
_atom_site_aniso_U_12
N3A 0.035(3) 0.037(3) 0.0377(18) 0.004(2) -0.0036(18) 0.000(2)
N7 0.039(3) 0.032(2) 0.039(2) 0.000(2) -0.001(2) -0.004(2)
N3 0.045(3) 0.035(2) 0.030(2) 0.0052(19) 0.003(2) 0.000(2)
N6 0.045(3) 0.062(3) 0.046(2) 0.008(2) -0.009(2) -0.012(2)
N5 0.041(3) 0.057(3) 0.066(3) 0.007(2) 0.001(2) -0.010(2)
N2 0.056(3) 0.054(3) 0.045(2) 0.001(2) 0.009(3) -0.008(2)
N8 0.060(4) 0.054(3) 0.052(3) 0.002(2) -0.013(2) -0.005(3)
N1A 0.048(3) 0.052(3) 0.071(3) 0.007(3) -0.015(3) 0.010(2)
N4 0.070(4) 0.055(3) 0.051(2) 0.004(2) -0.008(3) -0.006(3)
N4A 0.063(4) 0.063(3) 0.048(2) 0.000(3) -0.003(2) -0.004(3)
N2A 0.051(3) 0.059(3) 0.055(3) 0.006(2) 0.002(2) 0.013(2)
C10 0.048(4) 0.038(3) 0.037(3) 0.007(2) 0.011(3) -0.001(3)
N1 0.066(4) 0.066(3) 0.040(2) 0.009(2) 0.004(2) -0.015(3)
C2 0.040(4) 0.036(3) 0.055(3) 0.006(3) 0.008(3) -0.003(3)
C1A 0.050(4) 0.047(3) 0.043(3) 0.007(3) 0.006(3) -0.001(3)
C3A 0.040(4) 0.033(3) 0.051(3) 0.003(3) 0.011(3) -0.002(3)
C11 0.046(4) 0.037(3) 0.028(2) 0.009(3) 0.001(2) -0.002(3)
C2A 0.038(4) 0.037(3) 0.047(3) 0.003(3) 0.002(3) 0.006(3)
C3 0.046(4) 0.039(3) 0.036(3) 0.007(2) -0.007(3) -0.010(3)
C8A 0.052(4) 0.047(3) 0.045(3) -0.003(3) 0.012(3) 0.001(3)
C1 0.053(4) 0.042(4) 0.036(3) 0.001(3) -0.003(3) 0.003(3)
C9 0.047(4) 0.043(3) 0.047(3) 0.006(3) -0.018(3) -0.004(3)
C12 0.057(4) 0.044(3) 0.038(3) 0.006(2) 0.002(3) 0.000(3)
C8 0.053(4) 0.051(3) 0.038(3) -0.008(3) -0.003(3) -0.005(3)
C4A 0.057(4) 0.048(4) 0.056(3) -0.003(3) 0.004(3) 0.003(3)
C16 0.059(4) 0.052(4) 0.044(3) 0.006(3) 0.000(3) -0.001(3)
C15 0.078(5) 0.064(4) 0.043(3) -0.004(3) 0.010(3) -0.008(3)
C13 0.064(4) 0.065(4) 0.053(3) 0.009(3) -0.002(3) 0.002(3)
C14 0.080(5) 0.067(4) 0.052(4) 0.015(3) -0.018(4) -0.019(4)
C4 0.050(4) 0.088(4) 0.064(3) 0.016(4) 0.008(3) 0.007(4)
C7A 0.065(5) 0.050(3) 0.079(4) 0.001(4) 0.004(3) -0.004(3)
C7 0.089(6) 0.073(4) 0.054(4) -0.006(3) 0.000(4) -0.020(4)
C5A 0.077(5) 0.064(4) 0.068(4) 0.010(3) 0.027(3) -0.001(4)
C6A 0.089(6) 0.072(4) 0.049(3) -0.002(3) 0.004(4) 0.013(4)
C6 0.087(6) 0.132(6) 0.060(4) 0.019(4) -0.026(4) -0.042(5)
C5 0.052(5) 0.153(7) 0.085(4) 0.033(5) -0.021(4) -0.012(5)
C2S 0.214(13) 0.392(15) 0.040(4) 0.000 0.000 0.090(13)
N1S 0.389(15) 0.195(9) 0.105(6) 0.000 0.000 0.037(10)
C1S 0.185(10) 0.176(8) 0.090(6) 0.000 0.000 0.064(8)

loop_
_atom_type_symbol
_atom_type_description
_atom_type_scat_dispersion_real
_atom_type_scat_dispersion_imag
_atom_type_scat_source
C C 0.0033 0.0016 'International Tables Vol C Tables 4.2.6.8 and 6.1.1.4'
H H 0.0000 0.0000 'International Tables Vol C Tables 4.2.6.8 and 6.1.1.4'
N N 0.0061 0.0033 'International Tables Vol C Tables 4.2.6.8 and 6.1.1.4'

loop_
_geom_angle_atom_site_label_1
_geom_angle_atom_site_label_2
_geom_angle_atom_site_label_3
_geom_angle
_geom_angle_site_symmetry_1
_geom_angle_site_symmetry_3
_geom_angle_publ_flag
N3A N3A C1A 115.7(3) 2_675 . ?
C2A N3A N3A 137.3(2) . 2_675 ?
C2A N3A C1A 106.8(4) . . ?
C10 N7 N3 136.7(4) . . ?
C9 N7 N3 117.0(4) . . ?
C9 N7 C10 106.1(4) . . ?
N7 N3 C1 115.6(4) . . ?
C2 N3 N7 137.9(4) . . ?
C2 N3 C1 106.2(4) . . ?
C10 N6 N5 110.0(4) . . ?
C9 N5 N6 105.9(4) . . ?
C2 N2 N1 110.7(4) . . ?
N4 N8 C9 118.9(4) . . ?
C1A N1A N2A 106.8(4) . . ?
N8 N4 C1 118.2(4) . . ?
N4A N4A C1A 118.1(3) 2_675 . ?
C2A N2A N1A 110.2(4) . . ?
N7 C10 C11 132.6(5) . . ?
N6 C10 N7 107.0(4) . . ?
N6 C10 C11 120.4(4) . . ?
C1 N1 N2 106.4(4) . . ?
N3 C2 C3 131.1(4) . . ?
N2 C2 N3 106.5(4) . . ?
N2 C2 C3 122.2(4) . . ?
N3A C1A N4A 125.9(5) . . ?
N1A C1A N3A 108.9(4) . . ?
N1A C1A N4A 125.2(4) . . ?
C8A C3A C2A 121.2(4) . . ?
C8A C3A C4A 121.0(4) . . ?
C4A C3A C2A 117.3(5) . . ?
C12 C11 C10 121.5(4) . . ?
C16 C11 C10 116.6(4) . . ?
C16 C11 C12 121.3(4) . . ?
N3A C2A C3A 130.8(5) . . ?
N2A C2A N3A 107.3(3) . . ?
N2A C2A C3A 121.8(5) . . ?
C8 C3 C2 121.0(5) . . ?
C8 C3 C4 120.4(4) . . ?
C4 C3 C2 118.4(4) . . ?
C3A C8A H8A 120.0 . . ?
C3A C8A C7A 120.1(5) . . ?
C7A C8A H8A 120.0 . . ?
N4 C1 N3 125.4(5) . . ?
N1 C1 N3 110.2(5) . . ?
N1 C1 N4 124.4(4) . . ?
N7 C9 N8 124.4(5) . . ?
N5 C9 N7 110.9(4) . . ?
N5 C9 N8 124.6(5) . . ?
C11 C12 H12 120.4 . . ?
C13 C12 C11 119.3(4) . . ?
C13 C12 H12 120.4 . . ?
C3 C8 H8 120.7 . . ?
C3 C8 C7 118.6(5) . . ?
C7 C8 H8 120.7 . . ?
C3A C4A H4A 120.3 . . ?
C3A C4A C5A 119.4(5) . . ?
C5A C4A H4A 120.3 . . ?
C11 C16 H16 120.4 . . ?
C11 C16 C15 119.2(4) . . ?
C15 C16 H16 120.4 . . ?
C16 C15 H15 120.1 . . ?
C14 C15 C16 119.8(5) . . ?
C14 C15 H15 120.1 . . ?
C12 C13 H13 120.0 . . ?
C12 C13 C14 120.0(5) . . ?
C14 C13 H13 120.0 . . ?
C15 C14 C13 120.4(5) . . ?
C15 C14 H14 119.8 . . ?
C13 C14 H14 119.8 . . ?
C3 C4 H4 119.5 . . ?
C5 C4 C3 120.9(5) . . ?
C5 C4 H4 119.5 . . ?
C8A C7A H7A 120.4 . . ?
C6A C7A C8A 119.3(5) . . ?
C6A C7A H7A 120.4 . . ?
C8 C7 H7 119.5 . . ?
C6 C7 C8 121.1(6) . . ?
C6 C7 H7 119.5 . . ?
C4A C5A H5A 120.1 . . ?
C6A C5A C4A 119.8(5) . . ?
C6A C5A H5A 120.1 . . ?
C7A C6A H6A 119.8 . . ?
C5A C6A C7A 120.4(5) . . ?
C5A C6A H6A 119.8 . . ?
C7 C6 H6 119.5 . . ?
C7 C6 C5 121.0(6) . . ?
C5 C6 H6 119.5 . . ?
C4 C5 C6 118.0(6) . . ?
C4 C5 H5 121.0 . . ?
C6 C5 H5 121.0 . . ?
H2SA C2S H2SB 109.5 . . ?
H2SA C2S H2SC 109.5 . . ?
H2SB C2S H2SC 109.5 . . ?
C1S C2S H2SA 109.5 . . ?
C1S C2S H2SB 109.5 . . ?
C1S C2S H2SC 109.5 . . ?
N1S C1S C2S 180.0 . . ?

loop_
_geom_bond_atom_site_label_1
_geom_bond_atom_site_label_2
_geom_bond_distance
_geom_bond_site_symmetry_2
_geom_bond_publ_flag
N3A N3A 1.368(6) 2_675 ?
N3A C1A 1.372(5) . ?
N3A C2A 1.359(5) . ?
N7 N3 1.370(4) . ?
N7 C10 1.365(4) . ?
N7 C9 1.357(5) . ?
N3 C2 1.357(5) . ?
N3 C1 1.392(4) . ?
N6 N5 1.367(4) . ?
N6 C10 1.319(6) . ?
N5 C9 1.298(5) . ?
N2 N1 1.361(5) . ?
N2 C2 1.338(5) . ?
N8 N4 1.274(5) . ?
N8 C9 1.397(4) . ?
N1A N2A 1.362(4) . ?
N1A C1A 1.308(5) . ?
N4 C1 1.365(5) . ?
N4A N4A 1.272(7) 2_675 ?
N4A C1A 1.373(5) . ?
N2A C2A 1.306(5) . ?
C10 C11 1.446(5) . ?
N1 C1 1.295(5) . ?
C2 C3 1.449(6) . ?
C3A C2A 1.423(5) . ?
C3A C8A 1.358(5) . ?
C3A C4A 1.367(6) . ?
C11 C12 1.371(5) . ?
C11 C16 1.366(5) . ?
C3 C8 1.357(5) . ?
C3 C4 1.363(6) . ?
C8A H8A 0.9300 . ?
C8A C7A 1.382(5) . ?
C12 H12 0.9300 . ?
C12 C13 1.365(5) . ?
C8 H8 0.9300 . ?
C8 C7 1.362(6) . ?
C4A H4A 0.9300 . ?
C4A C5A 1.380(5) . ?
C16 H16 0.9300 . ?
C16 C15 1.376(5) . ?
C15 H15 0.9300 . ?
C15 C14 1.370(6) . ?
C13 H13 0.9300 . ?
C13 C14 1.375(6) . ?
C14 H14 0.9300 . ?
C4 H4 0.9300 . ?
C4 C5 1.362(6) . ?
C7A H7A 0.9300 . ?
C7A C6A 1.375(6) . ?
C7 H7 0.9300 . ?
C7 C6 1.343(7) . ?
C5A H5A 0.9300 . ?
C5A C6A 1.374(6) . ?
C6A H6A 0.9300 . ?
C6 H6 0.9300 . ?
C6 C5 1.368(7) . ?
C5 H5 0.9300 . ?
C2S H2SA 0.9600 . ?
C2S H2SB 0.9600 . ?
C2S H2SC 0.9601 . ?
C2S C1S 1.335(8) . ?
N1S C1S 1.056(9) . ?

loop_
_geom_torsion_atom_site_label_1
_geom_torsion_atom_site_label_2
_geom_torsion_atom_site_label_3
_geom_torsion_atom_site_label_4
_geom_torsion
_geom_torsion_site_symmetry_1
_geom_torsion_site_symmetry_2
_geom_torsion_site_symmetry_3
_geom_torsion_site_symmetry_4
_geom_torsion_publ_flag
N3A N3A C1A N1A -175.6(5) 2_675 . . . ?
N3A N3A C1A N4A 7.4(7) 2_675 . . . ?
N3A N3A C2A N2A 174.3(6) 2_675 . . . ?
N3A N3A C2A C3A -8.7(10) 2_675 . . . ?
N7 N3 C2 N2 -172.8(4) . . . . ?
N7 N3 C2 C3 12.4(9) . . . . ?
N7 N3 C1 N4 -7.3(7) . . . . ?
N7 N3 C1 N1 174.4(4) . . . . ?
N7 C10 C11 C12 57.6(8) . . . . ?
N7 C10 C11 C16 -131.0(5) . . . . ?
N3 N7 C10 N6 -174.9(4) . . . . ?
N3 N7 C10 C11 7.1(9) . . . . ?
N3 N7 C9 N5 176.2(4) . . . . ?
N3 N7 C9 N8 -5.8(6) . . . . ?
N3 C2 C3 C8 53.9(7) . . . . ?
N3 C2 C3 C4 -131.7(5) . . . . ?
N6 N5 C9 N7 -0.1(5) . . . . ?
N6 N5 C9 N8 -178.1(4) . . . . ?
N6 C10 C11 C12 -120.1(5) . . . . ?
N6 C10 C11 C16 51.3(6) . . . . ?
N5 N6 C10 N7 -0.6(5) . . . . ?
N5 N6 C10 C11 177.7(4) . . . . ?
N2 N1 C1 N3 0.4(6) . . . . ?
N2 N1 C1 N4 -177.9(4) . . . . ?
N2 C2 C3 C8 -120.2(5) . . . . ?
N2 C2 C3 C4 54.2(6) . . . . ?
N8 N4 C1 N3 2.3(7) . . . . ?
N8 N4 C1 N1 -179.7(5) . . . . ?
N1A N2A C2A N3A 0.4(5) . . . . ?
N1A N2A C2A C3A -176.9(4) . . . . ?
N4 N8 C9 N7 0.7(7) . . . . ?
N4 N8 C9 N5 178.4(5) . . . . ?
N4A N4A C1A N3A -2.5(8) 2_675 . . . ?
N4A N4A C1A N1A -179.0(5) 2_675 . . . ?
N2A N1A C1A N3A -0.3(5) . . . . ?
N2A N1A C1A N4A 176.7(4) . . . . ?
C10 N7 N3 C2 -3.9(9) . . . . ?
C10 N7 N3 C1 -176.5(5) . . . . ?
C10 N7 C9 N5 -0.3(5) . . . . ?
C10 N7 C9 N8 177.7(4) . . . . ?
C10 N6 N5 C9 0.4(5) . . . . ?
C10 C11 C12 C13 171.6(4) . . . . ?
C10 C11 C16 C15 -171.9(4) . . . . ?
N1 N2 C2 N3 -0.1(5) . . . . ?
N1 N2 C2 C3 175.3(4) . . . . ?
C2 N3 C1 N4 177.8(5) . . . . ?
C2 N3 C1 N1 -0.4(5) . . . . ?
C2 N2 N1 C1 -0.2(5) . . . . ?
C2 C3 C8 C7 174.5(4) . . . . ?
C2 C3 C4 C5 -174.6(5) . . . . ?
C1A N3A C2A N2A -0.6(5) . . . . ?
C1A N3A C2A C3A 176.4(5) . . . . ?
C1A N1A N2A C2A -0.1(6) . . . . ?
C3A C8A C7A C6A -0.6(8) . . . . ?
C3A C4A C5A C6A -1.4(8) . . . . ?
C11 C12 C13 C14 -1.0(7) . . . . ?
C11 C16 C15 C14 0.8(7) . . . . ?
C2A N3A C1A N1A 0.5(5) . . . . ?
C2A N3A C1A N4A -176.5(5) . . . . ?
C2A C3A C8A C7A -173.6(4) . . . . ?
C2A C3A C4A C5A 174.8(4) . . . . ?
C3 C8 C7 C6 -0.2(9) . . . . ?
C3 C4 C5 C6 0.0(9) . . . . ?
C8A C3A C2A N3A -57.6(7) . . . . ?
C8A C3A C2A N2A 119.0(6) . . . . ?
C8A C3A C4A C5A 1.9(8) . . . . ?
C8A C7A C6A C5A 1.1(9) . . . . ?
C1 N3 C2 N2 0.3(5) . . . . ?
C1 N3 C2 C3 -174.5(4) . . . . ?
C9 N7 N3 C2 -178.9(5) . . . . ?
C9 N7 N3 C1 8.4(6) . . . . ?
C9 N7 C10 N6 0.5(5) . . . . ?
C9 N7 C10 C11 -177.4(5) . . . . ?
C9 N8 N4 C1 1.2(6) . . . . ?
C12 C11 C16 C15 -0.6(7) . . . . ?
C12 C13 C14 C15 1.3(8) . . . . ?
C8 C3 C4 C5 -0.1(8) . . . . ?
C8 C7 C6 C5 0.1(10) . . . . ?
C4A C3A C2A N3A 129.6(6) . . . . ?
C4A C3A C2A N2A -53.9(6) . . . . ?
C4A C3A C8A C7A -1.0(8) . . . . ?
C4A C5A C6A C7A -0.2(9) . . . . ?
C16 C11 C12 C13 0.7(7) . . . . ?
C16 C15 C14 C13 -1.2(8) . . . . ?
C4 C3 C8 C7 0.2(7) . . . . ?
C7 C6 C5 C4 0.0(10) . . . . ?
